data_7114317
loop_
_publ_author_name
'Ho, David G.'
'Ismail, Rehana'
'Franco, Nestor'
'Gao, Ruomei'
'Leverich, Edward P.'
'Tsyba, Irina'
'Ho, Nam Nhat'
'Bau, Robert'
'Selke, Matthias'

_publ_section_title
;
 Reaction of singlet oxygen with Ir(i) and Rh(i) thiolato complexes:
 oxidative addition vs. S-oxidationElectronic supplementary information
 (ESI) available: experimental crystallographic details. See
 http://www.rsc.org/suppdata/cc/b1/b110396m/
;
_journal_issue 6
_journal_name_full 'Chemical Communications'
_journal_page_first 570
_journal_paper_doi 10.1039/b110396m
_journal_year 2002
_chemical_formula_sum 'C42 H30 F5 Ir O3 P2 S'
_chemical_formula_weight 963.86
_chemical_name_systematic
; 
? 
;
_space_group_IT_number 2
_symmetry_cell_setting triclinic
_symmetry_space_group_name_Hall '-P 1'
_symmetry_space_group_name_H-M 'P -1'
_atom_sites_solution_hydrogens geom
_atom_sites_solution_primary direct
_atom_sites_solution_secondary difmap
_audit_creation_method SHELXL
_cell_angle_alpha 99.98(4)
_cell_angle_beta 101.32(5)
_cell_angle_gamma 111.39(5)
_cell_formula_units_Z 2
_cell_length_a 9.878(8)
_cell_length_b 11.854(6)
_cell_length_c 18.538(9)
_cell_measurement_temperature 293(2)
_cell_volume 1909(2)
_computing_structure_refinement 'SHELXL-93 (Sheldrick, 1993)'
_computing_structure_solution 'SHELXS-86 (Sheldrick, 1990)'
_diffrn_ambient_temperature 293(2)
_diffrn_radiation_monochromator graphite
_diffrn_radiation_source 'fine-focus sealed tube'
_diffrn_radiation_type MoK\a
_diffrn_radiation_wavelength 0.71073
_diffrn_reflns_av_R_equivalents 0.0414
_diffrn_reflns_av_sigmaI/netI 0.0789
_diffrn_reflns_limit_h_max 10
_diffrn_reflns_limit_h_min -10
_diffrn_reflns_limit_k_max 11
_diffrn_reflns_limit_k_min -11
_diffrn_reflns_limit_l_max 19
_diffrn_reflns_limit_l_min 0
_diffrn_reflns_number 4895
_diffrn_reflns_theta_max 22.49
_diffrn_reflns_theta_min 2.27
_exptl_absorpt_coefficient_mu 3.699
_exptl_absorpt_correction_T_max 1.000
_exptl_absorpt_correction_T_min 0.445
_exptl_absorpt_correction_type DIFABS
_exptl_crystal_density_diffrn 1.677
_exptl_crystal_F_000 948
_refine_diff_density_max 1.032
_refine_diff_density_min -0.953
_refine_diff_density_rms 0.152
_refine_ls_extinction_coef 0.0004(3)
_refine_ls_extinction_expression Fc^*^=kFc[1+0.001xFc^2^\l^3^/sin(2\q)]^-1/4^
_refine_ls_extinction_method SHELXL
_refine_ls_goodness_of_fit_all 0.939
_refine_ls_goodness_of_fit_obs 0.923
_refine_ls_matrix_type full
_refine_ls_number_parameters 497
_refine_ls_number_reflns 4895
_refine_ls_number_restraints 0
_refine_ls_restrained_S_all 0.939
_refine_ls_restrained_S_obs 0.923
_refine_ls_R_factor_all 0.0688
_refine_ls_R_factor_obs 0.0479
_refine_ls_shift/esd_max 1.598
_refine_ls_shift/esd_mean 0.244
_refine_ls_structure_factor_coef Fsqd
_refine_ls_weighting_details 'w=1/[\s^2^(Fo^2^)+(0.1000P)^2^+0.0000P] where P=(Fo^2^+2Fc^2^)/3'
_refine_ls_weighting_scheme calc
_refine_ls_wR_factor_all 0.1351
_refine_ls_wR_factor_obs 0.1190
_reflns_number_observed 4010
_reflns_number_total 4895
_reflns_observed_criterion >2sigma(I)
_cod_data_source_file b110396m.txt
_cod_data_source_block Figure_1(b)
_cod_depositor_comments
;
The following automatic conversions were performed:

'_symmetry_cell_setting' value 'Triclinic' changed to 'triclinic'
according to
/usr/data/users/saulius/automatic-downloads/retrospective/RSC/lib/dictionaries/cif_core.dic
dictionary named 'cif_core.dic' version 2.4.2 from 2011-04-26.

Automatic conversion script
Id: cif_fix_values 2281 2013-09-26 08:29:07Z andrius 

The following automatic conversions were performed:

'_refine_ls_weighting_scheme' value 'calc
w=1/[\s^2^(Fo^2^)+(0.1000P)^2^+0.0000P] where P=(Fo^2^+2Fc^2^)/3' was
changed to 'calc'. New tag '_refine_ls_weighting_details' was
created. The value of the new tag was set to
'w=1/[\s^2^(Fo^2^)+(0.1000P)^2^+0.0000P] where P=(Fo^2^+2Fc^2^)/3'.

Automatic conversion script
Id: cif_fix_values 3143 2015-03-26 13:38:13Z robertas 
;
_cod_original_cell_volume 1909.2(20)
_cod_original_sg_symbol_H-M P-1
_cod_database_code 7114317

loop_
_symmetry_equiv_pos_as_xyz
'x, y, z'
'-x, -y, -z'

loop_
_atom_site_aniso_label
_atom_site_aniso_U_11
_atom_site_aniso_U_22
_atom_site_aniso_U_33
_atom_site_aniso_U_23
_atom_site_aniso_U_13
_atom_site_aniso_U_12
Ir1 0.02440(13) 0.02375(13) 0.02519(14) 0.00590(10) 0.00678(10) 0.00935(10)
P1 0.0269(9) 0.0242(8) 0.0224(9) 0.0075(7) 0.0074(7) 0.0099(7)
P2 0.0238(9) 0.0250(9) 0.0324(10) 0.0075(8) 0.0069(8) 0.0073(7)
S3 0.0467(11) 0.0558(12) 0.0337(11) 0.0166(9) 0.0103(9) 0.0153(10)
O4 0.055(3) 0.053(3) 0.057(4) 0.004(3) 0.021(3) 0.021(3)
O5 0.046(3) 0.046(3) 0.071(4) 0.019(3) -0.005(3) 0.025(3)
O6 0.039(3) 0.046(3) 0.079(4) 0.010(3) 0.023(3) 0.024(2)
F7 0.123(4) 0.063(3) 0.074(4) 0.023(3) 0.026(3) 0.046(3)
F8 0.124(4) 0.079(3) 0.074(4) 0.028(3) 0.038(3) 0.065(3)
F9 0.142(6) 0.090(4) 0.085(4) 0.052(3) 0.013(4) 0.000(4)
F10 0.073(4) 0.211(7) 0.068(4) 0.066(4) 0.040(3) 0.037(4)
F11 0.121(4) 0.173(5) 0.095(5) 0.048(4) 0.053(4) 0.097(4)
C12 0.030(4) 0.029(4) 0.045(5) 0.000(3) 0.005(4) 0.021(3)
C13 0.038(4) 0.041(4) 0.029(4) 0.019(3) 0.012(3) 0.019(3)
C14 0.044(4) 0.047(4) 0.048(5) 0.025(4) 0.016(4) 0.018(4)
C15 0.053(5) 0.066(5) 0.059(5) 0.044(4) 0.019(4) 0.017(4)
C16 0.064(5) 0.104(6) 0.057(5) 0.051(5) 0.033(4) 0.040(5)
C17 0.074(5) 0.082(5) 0.039(5) 0.024(4) 0.019(4) 0.048(5)
C18 0.051(4) 0.068(5) 0.035(4) 0.015(4) 0.013(4) 0.037(4)
C19 0.037(3) 0.015(3) 0.037(4) 0.008(3) 0.018(3) 0.012(3)
C20 0.054(5) 0.049(5) 0.033(4) 0.003(4) 0.010(4) 0.021(4)
C21 0.087(7) 0.065(6) 0.037(5) -0.005(5) 0.013(5) 0.033(5)
C22 0.082(6) 0.050(5) 0.060(6) 0.007(4) 0.034(5) 0.022(5)
C23 0.060(5) 0.039(4) 0.074(6) 0.007(4) 0.032(5) 0.019(4)
C24 0.035(4) 0.040(4) 0.052(5) 0.007(4) 0.020(4) 0.018(3)
C25 0.026(3) 0.028(3) 0.020(4) 0.003(3) 0.002(3) 0.009(3)
C26 0.024(4) 0.101(7) 0.061(5) 0.036(5) 0.019(4) 0.021(4)
C27 0.043(5) 0.118(7) 0.070(6) 0.041(5) 0.032(4) 0.031(5)
C28 0.031(4) 0.067(5) 0.041(5) 0.009(4) 0.008(4) 0.014(4)
C29 0.030(4) 0.057(5) 0.068(6) 0.029(4) 0.007(4) 0.015(4)
C30 0.040(4) 0.053(4) 0.080(6) 0.040(4) 0.017(4) 0.021(4)
C31 0.037(4) 0.028(4) 0.036(4) 0.011(3) 0.015(3) 0.012(3)
C32 0.054(4) 0.037(4) 0.033(4) 0.016(3) 0.007(4) 0.023(3)
C33 0.057(5) 0.039(4) 0.042(4) 0.019(3) 0.009(4) 0.025(4)
C34 0.064(5) 0.029(4) 0.033(4) 0.018(3) 0.013(4) 0.019(4)
C35 0.065(5) 0.026(4) 0.026(4) 0.006(3) 0.013(4) 0.011(4)
C36 0.046(4) 0.026(4) 0.044(5) 0.008(3) 0.011(4) 0.009(4)
C37 0.037(4) 0.022(3) 0.037(4) 0.007(3) 0.009(3) 0.004(3)
C38 0.041(5) 0.026(4) 0.053(5) 0.008(4) -0.001(4) 0.008(4)
C39 0.039(4) 0.037(4) 0.049(5) 0.005(4) -0.002(4) 0.018(3)
C40 0.061(5) 0.032(4) 0.046(5) 0.010(4) -0.010(5) 0.021(4)
C41 0.055(5) 0.045(4) 0.045(5) 0.015(4) 0.007(4) 0.015(4)
C42 0.033(4) 0.041(4) 0.035(4) 0.012(3) 0.003(4) 0.018(3)
C43 0.040(4) 0.039(4) 0.039(4) 0.006(4) 0.018(4) 0.001(4)
C44 0.037(5) 0.056(5) 0.024(4) 0.005(4) -0.001(4) 0.000(4)
C45 0.056(6) 0.067(6) 0.035(5) 0.015(4) 0.005(5) -0.012(5)
C46 0.051(6) 0.073(7) 0.055(6) -0.005(5) 0.018(5) 0.000(6)
C47 0.041(5) 0.083(7) 0.054(6) -0.012(5) 0.010(5) 0.012(5)
C48 0.036(4) 0.065(5) 0.051(5) 0.005(4) 0.021(4) 0.021(4)
C49 0.049(5) 0.051(5) 0.035(5) 0.015(4) 0.007(4) 0.013(4)
C50 0.063(5) 0.050(5) 0.044(5) 0.008(4) 0.005(5) 0.024(4)
C51 0.074(7) 0.054(5) 0.046(5) 0.032(4) 0.000(5) 0.001(5)
C52 0.053(6) 0.111(7) 0.053(5) 0.051(5) 0.011(5) 0.018(6)
C53 0.055(5) 0.119(7) 0.047(5) 0.026(5) 0.018(5) 0.047(5)
C54 0.062(5) 0.057(5) 0.041(5) 0.013(4) 0.007(5) 0.025(4)

loop_
_atom_site_label
_atom_site_type_symbol
_atom_site_fract_x
_atom_site_fract_y
_atom_site_fract_z
_atom_site_U_iso_or_equiv
_atom_site_thermal_displace_type
_atom_site_occupancy
_atom_site_calc_flag
Ir1 Ir 0.05773(3) 0.43837(2) 0.27334(2) 0.02476(8) Uani 1 d
P1 P -0.1390(2) 0.2338(2) 0.24900(10) 0.0245(5) Uani 1 d
P2 P 0.2810(2) 0.6323(2) 0.31839(11) 0.0281(5) Uani 1 d
S3 S -0.0533(3) 0.4711(2) 0.15365(12) 0.0467(6) Uani 1 d
O4 O -0.1219(7) 0.5448(5) 0.3529(4) 0.056(2) Uani 1 d
O5 O 0.1894(6) 0.3644(5) 0.3282(4) 0.056(2) Uani 1 d
O6 O 0.1946(6) 0.3553(5) 0.2486(4) 0.052(2) Uani 1 d
F7 F 0.0681(8) 0.7185(5) 0.1140(3) 0.084(2) Uani 1 d
F8 F 0.1148(7) 0.3305(5) 0.0888(3) 0.083(2) Uani 1 d
F9 F 0.2763(10) 0.7916(6) 0.0361(4) 0.119(3) Uani 1 d
F10 F 0.4032(7) 0.6355(8) -0.0148(4) 0.117(3) Uani 1 d
F11 F 0.3189(8) 0.4079(7) 0.0107(4) 0.114(3) Uani 1 d
C12 C -0.0521(8) 0.5069(7) 0.3261(5) 0.034(2) Uani 1 d
C13 C -0.1202(8) 0.1748(7) 0.3338(4) 0.033(2) Uani 1 d
C14 C -0.1820(9) 0.0443(7) 0.3257(5) 0.045(2) Uani 1 d
C15 C -0.1758(11) -0.0005(8) 0.3921(5) 0.058(3) Uani 1 d
C16 C -0.1111(11) 0.0837(10) 0.4639(5) 0.067(3) Uani 1 d
C17 C -0.0494(11) 0.2106(9) 0.4728(5) 0.059(3) Uani 1 d
C18 C -0.0538(9) 0.2573(8) 0.4074(5) 0.047(2) Uani 1 d
C19 C -0.1379(8) 0.1133(6) 0.1719(4) 0.028(2) Uani 1 d
C20 C -0.2499(10) 0.0637(8) 0.1014(5) 0.047(3) Uani 1 d
C21 C -0.2479(12) -0.0295(9) 0.0437(5) 0.066(3) Uani 1 d
C22 C -0.1312(12) -0.0683(9) 0.0572(6) 0.064(3) Uani 1 d
C23 C -0.0212(10) -0.0212(8) 0.1267(6) 0.057(3) Uani 1 d
C24 C -0.0245(9) 0.0703(7) 0.1852(5) 0.041(2) Uani 1 d
C25 C -0.3331(8) 0.2235(6) 0.2253(4) 0.026(2) Uani 1 d
C26 C -0.4379(9) 0.1560(10) 0.2597(5) 0.060(3) Uani 1 d
C27 C -0.5880(10) 0.1532(11) 0.2391(6) 0.073(3) Uani 1 d
C28 C -0.6308(9) 0.2031(8) 0.1814(5) 0.049(3) Uani 1 d
C29 C -0.5305(9) 0.2663(8) 0.1468(5) 0.052(3) Uani 1 d
C30 C -0.3785(10) 0.2750(8) 0.1682(6) 0.054(3) Uani 1 d
C31 C 0.2478(8) 0.7767(6) 0.3344(4) 0.033(2) Uani 1 d
C32 C 0.1102(9) 0.7766(7) 0.2952(4) 0.040(2) Uani 1 d
C33 C 0.0885(10) 0.8899(7) 0.3099(5) 0.044(2) Uani 1 d
C34 C 0.2040(10) 1.0007(7) 0.3625(4) 0.041(2) Uani 1 d
C35 C 0.3401(10) 0.9997(7) 0.3993(4) 0.041(2) Uani 1 d
C36 C 0.3671(9) 0.8889(7) 0.3856(5) 0.041(2) Uani 1 d
C37 C 0.3856(9) 0.6437(6) 0.4162(4) 0.035(2) Uani 1 d
C38 C 0.5387(10) 0.6651(7) 0.4366(5) 0.044(3) Uani 1 d
C39 C 0.6093(9) 0.6727(7) 0.5128(5) 0.044(2) Uani 1 d
C40 C 0.5258(10) 0.6555(7) 0.5659(5) 0.049(3) Uani 1 d
C41 C 0.3739(10) 0.6366(8) 0.5452(5) 0.051(3) Uani 1 d
C42 C 0.3010(8) 0.6269(7) 0.4692(4) 0.036(2) Uani 1 d
C43 C 0.4168(9) 0.6573(7) 0.2633(5) 0.044(3) Uani 1 d
C44 C 0.4502(10) 0.7590(8) 0.2288(5) 0.047(3) Uani 1 d
C45 C 0.5589(11) 0.7756(9) 0.1850(5) 0.065(4) Uani 1 d
C46 C 0.6317(12) 0.6966(10) 0.1777(6) 0.070(4) Uani 1 d
C47 C 0.5969(11) 0.5940(10) 0.2111(6) 0.068(4) Uani 1 d
C48 C 0.4873(9) 0.5717(8) 0.2521(5) 0.051(3) Uani 1 d
C49 C 0.0859(10) 0.5222(8) 0.1063(5) 0.048(3) Uani 1 d
C50 C 0.1302(11) 0.6396(8) 0.0908(5) 0.054(3) Uani 1 d
C51 C 0.2330(13) 0.6771(9) 0.0472(5) 0.066(4) Uani 1 d
C52 C 0.2969(12) 0.5987(11) 0.0238(6) 0.074(4) Uani 1 d
C53 C 0.2550(11) 0.4859(11) 0.0381(6) 0.069(3) Uani 1 d
C54 C 0.1544(11) 0.4471(8) 0.0793(5) 0.054(3) Uani 1 d

loop_
_atom_type_symbol
_atom_type_description
_atom_type_scat_dispersion_real
_atom_type_scat_dispersion_imag
_atom_type_scat_source
C C 0.0033 0.0016 'International Tables Vol C Tables 4.2.6.8 and 6.1.1.4'
H H 0.0000 0.0000 'International Tables Vol C Tables 4.2.6.8 and 6.1.1.4'
O O 0.0106 0.0060 'International Tables Vol C Tables 4.2.6.8 and 6.1.1.4'
F F 0.0171 0.0103 'International Tables Vol C Tables 4.2.6.8 and 6.1.1.4'
P P 0.1023 0.0942 'International Tables Vol C Tables 4.2.6.8 and 6.1.1.4'
S S 0.1246 0.1234 'International Tables Vol C Tables 4.2.6.8 and 6.1.1.4'
Ir Ir -1.4442 7.9887 'International Tables Vol C Tables 4.2.6.8 and 6.1.1.4'

loop_
_geom_angle_atom_site_label_1
_geom_angle_atom_site_label_2
_geom_angle_atom_site_label_3
_geom_angle
C12 Ir1 O6 162.2(3)
C12 Ir1 O5 119.5(3)
O6 Ir1 O5 42.7(3)
C12 Ir1 P1 89.2(2)
O6 Ir1 P1 88.3(2)
O5 Ir1 P1 83.7(2)
C12 Ir1 P2 92.6(2)
O6 Ir1 P2 86.5(2)
O5 Ir1 P2 85.4(2)
P1 Ir1 P2 168.40(7)
C12 Ir1 S3 92.5(3)
O6 Ir1 S3 105.2(2)
O5 Ir1 S3 147.8(2)
P1 Ir1 S3 93.45(9)
P2 Ir1 S3 97.92(9)
C13 P1 C25 104.7(4)
C13 P1 C19 105.2(4)
C25 P1 C19 105.3(3)
C13 P1 Ir1 110.3(2)
C25 P1 Ir1 115.8(2)
C19 P1 Ir1 114.6(2)
C43 P2 C31 105.5(4)
C43 P2 C37 106.3(4)
C31 P2 C37 101.5(4)
C43 P2 Ir1 117.5(2)
C31 P2 Ir1 115.7(2)
C37 P2 Ir1 108.8(2)
C49 S3 Ir1 109.4(3)
O6 O5 Ir1 68.2(3)
O5 O6 Ir1 69.1(3)
O4 C12 Ir1 176.0(7)
C18 C13 C14 119.0(7)
C18 C13 P1 121.2(6)
C14 C13 P1 119.7(5)
C13 C14 C15 119.4(7)
C16 C15 C14 120.1(8)
C17 C16 C15 121.3(9)
C16 C17 C18 119.5(8)
C13 C18 C17 120.7(8)
C24 C19 C20 120.1(7)
C24 C19 P1 118.5(5)
C20 C19 P1 121.3(6)
C19 C20 C21 120.3(9)
C22 C21 C20 118.7(9)
C21 C22 C23 121.5(9)
C22 C23 C24 120.0(10)
C19 C24 C23 119.4(8)
C30 C25 C26 120.1(8)
C30 C25 P1 119.2(6)
C26 C25 P1 120.5(6)
C25 C26 C27 117.5(9)
C28 C27 C26 120.9(9)
C29 C28 C27 121.4(8)
C28 C29 C30 118.8(9)
C25 C30 C29 120.9(8)
C32 C31 C36 121.3(8)
C32 C31 P2 120.7(5)
C36 C31 P2 118.0(6)
C31 C32 C33 118.9(6)
C34 C33 C32 120.3(8)
C35 C34 C33 120.0(8)
C34 C35 C36 121.4(7)
C31 C36 C35 118.0(8)
C38 C37 C42 121.2(7)
C38 C37 P2 122.8(7)
C42 C37 P2 116.0(6)
C37 C38 C39 118.8(9)
C40 C39 C38 120.4(8)
C41 C40 C39 120.1(8)
C40 C41 C42 120.2(9)
C37 C42 C41 119.1(8)
C44 C43 C48 119.7(8)
C44 C43 P2 120.4(7)
C48 C43 P2 119.8(7)
C43 C44 C45 118.8(9)
C46 C45 C44 121.1(10)
C45 C46 C47 120.2(10)
C48 C47 C46 120.5(11)
C47 C48 C43 119.6(9)
C54 C49 C50 115.9(9)
C54 C49 S3 122.3(7)
C50 C49 S3 121.8(8)
F7 C50 C49 120.1(9)
F7 C50 C51 117.6(9)
C49 C50 C51 122.1(10)
F9 C51 C52 121.3(11)
F9 C51 C50 120.2(11)
C52 C51 C50 118.2(9)
C53 C52 C51 120.0(10)
C53 C52 F10 120.4(12)
C51 C52 F10 119.6(11)
C52 C53 C54 122.6(11)
C52 C53 F11 117.8(10)
C54 C53 F11 119.6(11)
F8 C54 C53 118.6(10)
F8 C54 C49 120.2(9)
C53 C54 C49 121.0(10)

loop_
_geom_bond_atom_site_label_1
_geom_bond_atom_site_label_2
_geom_bond_distance
Ir1 C12 1.891(9)
Ir1 O6 2.017(6)
Ir1 O5 2.029(6)
Ir1 P1 2.388(3)
Ir1 P2 2.400(3)
Ir1 S3 2.436(3)
P1 C13 1.832(8)
P1 C25 1.834(8)
P1 C19 1.842(7)
P2 C43 1.812(9)
P2 C31 1.844(8)
P2 C37 1.858(8)
S3 C49 1.755(10)
O4 C12 1.099(10)
O5 O6 1.474(9)
F7 C50 1.348(12)
F8 C54 1.346(11)
F9 C51 1.332(11)
F10 C52 1.368(13)
F11 C53 1.378(14)
C13 C18 1.402(10)
C13 C14 1.408(11)
C14 C15 1.421(13)
C15 C16 1.384(13)
C16 C17 1.367(14)
C17 C18 1.416(13)
C19 C24 1.388(12)
C19 C20 1.403(10)
C20 C21 1.408(13)
C21 C22 1.38(2)
C22 C23 1.382(13)
C23 C24 1.409(12)
C25 C30 1.390(12)
C25 C26 1.396(12)
C26 C27 1.443(14)
C27 C28 1.377(15)
C28 C29 1.352(13)
C29 C30 1.436(13)
C31 C32 1.409(12)
C31 C36 1.427(9)
C32 C33 1.425(12)
C33 C34 1.415(10)
C34 C35 1.388(13)
C35 C36 1.424(12)
C37 C38 1.399(12)
C37 C42 1.403(12)
C38 C39 1.420(12)
C39 C40 1.398(14)
C40 C41 1.396(14)
C41 C42 1.415(12)
C43 C44 1.426(12)
C43 C48 1.434(13)
C44 C45 1.447(14)
C45 C46 1.38(2)
C46 C47 1.42(2)
C47 C48 1.414(14)
C49 C54 1.384(14)
C49 C50 1.398(13)
C50 C51 1.415(15)
C51 C52 1.36(2)
C52 C53 1.34(2)
C53 C54 1.368(14)
